data_1540844
loop_
_publ_author_name
'Weller, M.T.'
'Grasmeder, J.R.'
'Hannon, A.C.'
'Lanchester, P.C.'
'de Groot, P.A.J.'
'Rapson, G.P.'

_publ_section_title
;
 The structure and superconducting properties of Ba.7 K.3 Bi O2.91
;
_journal_name_full 'Physica C (Amsterdam)'
_journal_page_first 265
_journal_page_last 268
_journal_volume 156
_journal_year 1988
_chemical_formula_sum 'Ba0.7 Bi K0.3 O2.91'
_chemical_name_systematic 'Ba.7 K.3 Bi O2.91'
_space_group_IT_number 221
_symmetry_space_group_name_Hall '-P 4 2 3'
_symmetry_space_group_name_H-M 'P m -3 m'
_cell_angle_alpha 90
_cell_angle_beta 90
_cell_angle_gamma 90
_cell_formula_units_Z 1
_cell_length_a 4.294
_cell_length_b 4.294
_cell_length_c 4.294
_cell_volume 79.175
_citation_journal_id_ASTM PHYCE6
_cod_data_source_file Weller_PHYCE6_1988_155.cif
_cod_data_source_block Ba0.7Bi1K0.3O2.91
_cod_original_cell_volume 79.17465
_cod_original_formula_sum 'Ba0.7 Bi1 K0.3 O2.91'
_cod_database_code 1540844

loop_
_symmetry_equiv_pos_as_xyz
x,y,z
-y,x,z
-x,-y,z
y,-x,z
x,-y,-z
y,x,-z
-x,y,-z
-y,-x,-z
z,x,y
-x,z,y
-z,-x,y
x,-z,y
z,-x,-y
x,z,-y
-z,x,-y
-x,-z,-y
y,z,x
y,-z,-x
z,y,-x
-y,z,-x
-z,-y,-x
-y,-z,x
z,-y,x
-z,y,x
-x,-y,-z
y,-x,-z
x,y,-z
-y,x,-z
-x,y,z
-y,-x,z
x,-y,z
y,x,z
-z,-x,-y
x,-z,-y
z,x,-y
-x,z,-y
-z,x,y
-x,-z,y
z,-x,y
x,z,y
-y,-z,-x
-y,z,x
-z,-y,x
y,-z,x
z,y,x
y,z,-x
-z,y,-x
z,-y,-x

loop_
_atom_site_label
_atom_site_type_symbol
_atom_site_fract_x
_atom_site_fract_y
_atom_site_fract_z
_atom_site_occupancy
_atom_site_U_iso_or_equiv
Ba1 Ba+2 0.5 0.5 0.5 0.71 0.0
O1 O-2 0.5 0 0 0.973 0.0
Bi1 Bi+4 0 0 0 1 0.0
K1 K+1 0.5 0.5 0.5 0.29 0.0
